data_1516628
loop_
_publ_author_name
'Choudhary, Amit'
'Newberry, Robert W.'
'Raines, Ronald T.'

_publ_section_title
;
 n\\rightarrow \p* Interactions Engender Chirality in Carbonyl Groups.
;
_journal_issue 13
_journal_name_full 'Organic letters'
_journal_page_first 3421
_journal_page_last 3423
_journal_paper_doi 10.1021/ol5012967
_journal_volume 16
_journal_year 2014
_chemical_absolute_configuration ad
_chemical_formula_sum 'C10 H15 N O4 S'
_chemical_formula_weight 245.29
_space_group_crystal_system orthorhombic
_space_group_IT_number 19
_space_group_name_Hall 'P 2ac 2ab'
_space_group_name_H-M_alt 'P 21 21 21'
_symmetry_space_group_name_Hall 'P 2ac 2ab'
_symmetry_space_group_name_H-M 'P 21 21 21'
_atom_sites_solution_hydrogens geom
_audit_creation_method
;
manual editing of the CIF file 
created by SHELXTL Ver. 6.10
;
_cell_angle_alpha 90
_cell_angle_beta 90
_cell_angle_gamma 90
_cell_formula_units_Z 4
_cell_length_a 6.5056(6)
_cell_length_b 8.2425(8)
_cell_length_c 21.780(2)
_cell_measurement_reflns_used 5760
_cell_measurement_temperature 273(2)
_cell_measurement_theta_max 28.1861
_cell_measurement_theta_min 2.6421
_cell_volume 1167.90(19)
_computing_cell_refinement 'SAINT Ver. 6.22  (Bruker-AXS, 2003)'
_computing_data_collection 'SMART Ver. 5.622 (Bruker-AXS, 2003)'
_computing_data_reduction 'SAINT Ver. 6.22'
_computing_molecular_graphics 'SHELXTL Ver. 6.10'
_computing_publication_material 'SHELXTL Ver. 6.10'
_computing_structure_refinement 'SHELXL-2013 (Sheldrick, 2013)'
_computing_structure_solution 'SHELXTL Ver. 6.10 (Bruker-AXS, 2003)'
_diffrn_ambient_temperature 273(2)
_diffrn_measured_fraction_theta_full 1.000
_diffrn_measured_fraction_theta_max 0.999
_diffrn_measurement_device_type 'Bruker CCD-1000 area detector'
_diffrn_measurement_method '0.30\% \w scans'
_diffrn_radiation_type MoK\a
_diffrn_radiation_wavelength 0.71073
_diffrn_reflns_av_R_equivalents 0.0386
_diffrn_reflns_av_unetI/netI 0.0200
_diffrn_reflns_Laue_measured_fraction_full 1.000
_diffrn_reflns_Laue_measured_fraction_max 0.999
_diffrn_reflns_limit_h_max 8
_diffrn_reflns_limit_h_min -8
_diffrn_reflns_limit_k_max 10
_diffrn_reflns_limit_k_min -10
_diffrn_reflns_limit_l_max 27
_diffrn_reflns_limit_l_min -29
_diffrn_reflns_number 16028
_diffrn_reflns_point_group_measured_fraction_full 1.000
_diffrn_reflns_point_group_measured_fraction_max 0.999
_diffrn_reflns_theta_full 25.242
_diffrn_reflns_theta_max 28.278
_diffrn_reflns_theta_min 1.870
_diffrn_source 'fine-focus sealed tube'
_exptl_absorpt_coefficient_mu 0.276
_exptl_absorpt_correction_T_max 0.9267
_exptl_absorpt_correction_T_min 0.8743
_exptl_absorpt_correction_type multi-scan
_exptl_absorpt_process_details
;
SADABS  (Bruker-AXS, 2003)
;
_exptl_crystal_colour colorless
_exptl_crystal_density_diffrn 1.395
_exptl_crystal_description block
_exptl_crystal_F_000 520
_exptl_crystal_size_max 0.500
_exptl_crystal_size_mid 0.460
_exptl_crystal_size_min 0.280
_refine_diff_density_max 0.320
_refine_diff_density_min -0.186
_refine_diff_density_rms 0.044
_refine_ls_abs_structure_details
;
 Refined as an inversion twin.
;
_refine_ls_abs_structure_Flack -0.01(7)
_refine_ls_extinction_method none
_refine_ls_goodness_of_fit_ref 1.065
_refine_ls_hydrogen_treatment constr
_refine_ls_matrix_type full
_refine_ls_number_parameters 149
_refine_ls_number_reflns 2887
_refine_ls_number_restraints 0
_refine_ls_restrained_S_all 1.065
_refine_ls_R_factor_all 0.0259
_refine_ls_R_factor_gt 0.0248
_refine_ls_shift/su_max 0.002
_refine_ls_shift/su_mean 0.000
_refine_ls_structure_factor_coef Fsqd
_refine_ls_weighting_details 'w=1/[\s^2^(Fo^2^)+(0.0400P)^2^+0.1815P] where P=(Fo^2^+2Fc^2^)/3'
_refine_ls_weighting_scheme calc
_refine_ls_wR_factor_gt 0.0650
_refine_ls_wR_factor_ref 0.0658
_reflns_Friedel_coverage 0.708
_reflns_Friedel_fraction_full 1.000
_reflns_Friedel_fraction_max 0.999
_reflns_number_gt 2785
_reflns_number_total 2887
_reflns_threshold_expression 'I > 2\s(I)'
_cod_data_source_file ol5012967_si_009.cif
_cod_data_source_block global
_cod_depositor_comments 'Adding full bibliography for 1516628--1516633.cif.'
_cod_original_cell_volume 1167.9(2)
_cod_database_code 1516628
_shelx_space_group_comment
;
The symmetry employed for this shelxl refinement is uniquely defined
by the following loop, which should always be used as a source of
symmetry information in preference to the above space-group names.
They are only intended as comments.
;
_shelx_estimated_absorpt_t_min 0.874
_shelx_estimated_absorpt_t_max 0.927
_shelxl_version_number 2013-4

loop_
_space_group_symop_operation_xyz
'x, y, z'
'-x+1/2, -y, z+1/2'
'-x, y+1/2, -z+1/2'
'x+1/2, -y+1/2, -z'

loop_
_atom_site_label
_atom_site_type_symbol
_atom_site_fract_x
_atom_site_fract_y
_atom_site_fract_z
_atom_site_U_iso_or_equiv
_atom_site_adp_type
_atom_site_occupancy
_atom_site_site_symmetry_order
_atom_site_calc_flag
_atom_site_refinement_flags_posn
_atom_site_refinement_flags_adp
C7 C -0.1890(2) 1.00902(19) 0.92409(7) 0.0152(3) Uani 1 1 d . .
S1 S -0.26349(6) 1.03404(5) 0.78720(2) 0.01991(11) Uani 1 1 d . .
O1 O -0.35647(18) 0.99995(15) 0.94800(6) 0.0199(3) Uani 1 1 d . .
O3 O 0.21550(17) 0.57265(14) 0.88771(5) 0.0172(2) Uani 1 1 d . .
O4 O 0.55459(18) 0.54292(15) 0.87093(6) 0.0251(3) Uani 1 1 d . .
C2 C -0.0176(2) 0.97598(19) 0.79320(7) 0.0149(3) Uani 1 1 d . .
O2 O -0.06884(17) 1.14014(14) 0.92540(5) 0.0177(2) Uani 1 1 d . .
N1 N 0.05297(19) 0.90412(17) 0.84370(6) 0.0140(3) Uani 1 1 d . .
C4 C 0.2581(3) 0.73717(18) 0.90733(7) 0.0167(3) Uani 1 1 d . .
H4 H 0.3843 0.7425 0.9318 0.020 Uiso 1 1 calc R U
C9 C 0.3831(2) 0.4867(2) 0.87052(7) 0.0183(3) Uani 1 1 d . .
C1 C 0.1328(2) 1.0021(2) 0.74174(7) 0.0187(3) Uani 1 1 d . .
H1A H 0.2515 1.0583 0.7571 0.028 Uiso 1 1 calc R U
H1B H 0.0692 1.0656 0.7101 0.028 Uiso 1 1 calc R U
H1C H 0.1739 0.8991 0.7252 0.028 Uiso 1 1 calc R U
C3 C 0.2678(2) 0.85162(19) 0.85279(7) 0.0162(3) Uani 1 1 d . .
H3A H 0.3559 0.9437 0.8616 0.019 Uiso 1 1 calc R U
H3B H 0.3193 0.7962 0.8166 0.019 Uiso 1 1 calc R U
C6 C -0.0790(2) 0.86394(19) 0.89638(7) 0.0151(3) Uani 1 1 d . .
H6 H -0.1792 0.7808 0.8846 0.018 Uiso 1 1 calc R U
C8 C -0.1569(3) 1.2840(2) 0.95305(9) 0.0230(4) Uani 1 1 d . .
H8A H -0.2670 1.3233 0.9278 0.035 Uiso 1 1 calc R U
H8B H -0.0531 1.3662 0.9566 0.035 Uiso 1 1 calc R U
H8C H -0.2090 1.2578 0.9931 0.035 Uiso 1 1 calc R U
C10 C 0.3296(3) 0.3160(2) 0.85371(9) 0.0233(4) Uani 1 1 d . .
H10A H 0.4182 0.2797 0.8212 0.035 Uiso 1 1 calc R U
H10B H 0.1892 0.3114 0.8402 0.035 Uiso 1 1 calc R U
H10C H 0.3471 0.2471 0.8889 0.035 Uiso 1 1 calc R U
C5 C 0.0731(3) 0.7942(2) 0.94413(7) 0.0206(3) Uani 1 1 d . .
H5A H 0.1130 0.8770 0.9734 0.025 Uiso 1 1 calc R U
H5B H 0.0114 0.7043 0.9662 0.025 Uiso 1 1 calc R U

loop_
_atom_site_aniso_label
_atom_site_aniso_U_11
_atom_site_aniso_U_22
_atom_site_aniso_U_33
_atom_site_aniso_U_23
_atom_site_aniso_U_13
_atom_site_aniso_U_12
C7 0.0178(7) 0.0158(7) 0.0121(6) 0.0003(5) -0.0006(5) 0.0011(6)
S1 0.01493(16) 0.0257(2) 0.01913(18) 0.00414(16) 0.00012(14) 0.00461(15)
O1 0.0177(5) 0.0219(6) 0.0201(6) -0.0026(4) 0.0059(4) -0.0006(5)
O3 0.0184(5) 0.0148(5) 0.0184(5) -0.0011(4) 0.0015(4) 0.0015(4)
O4 0.0182(5) 0.0213(6) 0.0360(7) -0.0011(6) 0.0023(5) 0.0018(5)
C2 0.0156(6) 0.0137(7) 0.0153(7) -0.0012(6) 0.0010(5) 0.0010(5)
O2 0.0174(5) 0.0141(5) 0.0217(6) -0.0036(4) 0.0017(5) 0.0002(4)
N1 0.0127(6) 0.0159(6) 0.0133(6) 0.0006(5) 0.0013(5) 0.0013(5)
C4 0.0200(7) 0.0150(7) 0.0151(7) -0.0018(5) -0.0027(6) 0.0027(6)
C9 0.0203(7) 0.0182(8) 0.0163(7) 0.0029(6) 0.0012(6) 0.0032(6)
C1 0.0191(7) 0.0219(8) 0.0150(7) 0.0025(6) 0.0037(5) 0.0007(6)
C3 0.0141(7) 0.0155(7) 0.0189(7) 0.0004(5) -0.0018(6) 0.0011(6)
C6 0.0178(7) 0.0145(7) 0.0130(7) -0.0006(5) 0.0037(6) 0.0004(6)
C8 0.0238(8) 0.0154(8) 0.0299(9) -0.0072(7) -0.0019(7) 0.0019(6)
C10 0.0262(8) 0.0178(8) 0.0259(9) -0.0021(6) 0.0036(7) 0.0019(7)
C5 0.0293(9) 0.0191(8) 0.0134(7) 0.0006(6) 0.0022(7) 0.0083(7)

loop_
_atom_type_symbol
_atom_type_description
_atom_type_scat_dispersion_real
_atom_type_scat_dispersion_imag
_atom_type_scat_source
C C 0.0033 0.0016 'International Tables Vol C Tables 4.2.6.8 and 6.1.1.4'
H H 0.0000 0.0000 'International Tables Vol C Tables 4.2.6.8 and 6.1.1.4'
N N 0.0061 0.0033 'International Tables Vol C Tables 4.2.6.8 and 6.1.1.4'
O O 0.0106 0.0060 'International Tables Vol C Tables 4.2.6.8 and 6.1.1.4'
S S 0.1246 0.1234 'International Tables Vol C Tables 4.2.6.8 and 6.1.1.4'

loop_
_geom_angle_atom_site_label_1
_geom_angle_atom_site_label_2
_geom_angle_atom_site_label_3
_geom_angle
O1 C7 O2 124.64(14)
O1 C7 C6 123.13(14)
O2 C7 C6 111.74(13)
C9 O3 C4 114.69(13)
N1 C2 C1 117.08(13)
N1 C2 S1 121.40(11)
C1 C2 S1 121.51(11)
C7 O2 C8 116.13(13)
C2 N1 C6 122.91(13)
C2 N1 C3 124.59(13)
C6 N1 C3 112.47(12)
O3 C4 C3 111.03(12)
O3 C4 C5 107.07(14)
C3 C4 C5 104.68(13)
O3 C4 H4 111.3
C3 C4 H4 111.3
C5 C4 H4 111.3
O4 C9 O3 122.75(15)
O4 C9 C10 125.32(15)
O3 C9 C10 111.89(14)
C2 C1 H1A 109.5
C2 C1 H1B 109.5
H1A C1 H1B 109.5
C2 C1 H1C 109.5
H1A C1 H1C 109.5
H1B C1 H1C 109.5
N1 C3 C4 104.34(13)
N1 C3 H3A 110.9
C4 C3 H3A 110.9
N1 C3 H3B 110.9
C4 C3 H3B 110.9
H3A C3 H3B 108.9
N1 C6 C7 114.06(13)
N1 C6 C5 103.56(12)
C7 C6 C5 109.08(13)
N1 C6 H6 110.0
C7 C6 H6 110.0
C5 C6 H6 110.0
O2 C8 H8A 109.5
O2 C8 H8B 109.5
H8A C8 H8B 109.5
O2 C8 H8C 109.5
H8A C8 H8C 109.5
H8B C8 H8C 109.5
C9 C10 H10A 109.5
C9 C10 H10B 109.5
H10A C10 H10B 109.5
C9 C10 H10C 109.5
H10A C10 H10C 109.5
H10B C10 H10C 109.5
C4 C5 C6 105.48(13)
C4 C5 H5A 110.6
C6 C5 H5A 110.6
C4 C5 H5B 110.6
C6 C5 H5B 110.6
H5A C5 H5B 108.8

loop_
_geom_bond_atom_site_label_1
_geom_bond_atom_site_label_2
_geom_bond_distance
C7 O1 1.2099(19)
C7 O2 1.3342(19)
C7 C6 1.519(2)
S1 C2 1.6748(15)
O3 C9 1.3535(19)
O3 C4 1.4484(18)
O4 C9 1.208(2)
C2 N1 1.3310(19)
C2 C1 1.503(2)
O2 C8 1.448(2)
N1 C6 1.4709(19)
N1 C3 1.476(2)
C4 C3 1.518(2)
C4 C5 1.520(2)
C4 H4 0.9800
C9 C10 1.495(2)
C1 H1A 0.9600
C1 H1B 0.9600
C1 H1C 0.9600
C3 H3A 0.9700
C3 H3B 0.9700
C6 C5 1.547(2)
C6 H6 0.9800
C8 H8A 0.9600
C8 H8B 0.9600
C8 H8C 0.9600
C10 H10A 0.9600
C10 H10B 0.9600
C10 H10C 0.9600
C5 H5A 0.9700
C5 H5B 0.9700

loop_
_geom_torsion_atom_site_label_1
_geom_torsion_atom_site_label_2
_geom_torsion_atom_site_label_3
_geom_torsion_atom_site_label_4
_geom_torsion
O1 C7 O2 C8 -5.6(2)
C6 C7 O2 C8 -177.88(13)
C1 C2 N1 C6 -177.00(14)
S1 C2 N1 C6 2.8(2)
C1 C2 N1 C3 1.1(2)
S1 C2 N1 C3 -179.11(12)
C9 O3 C4 C3 84.95(16)
C9 O3 C4 C5 -161.34(13)
C4 O3 C9 O4 -0.6(2)
C4 O3 C9 C10 177.29(13)
C2 N1 C3 C4 -164.39(14)
C6 N1 C3 C4 13.89(17)
O3 C4 C3 N1 87.78(15)
C5 C4 C3 N1 -27.42(16)
C2 N1 C6 C7 -58.0(2)
C3 N1 C6 C7 123.66(14)
C2 N1 C6 C5 -176.45(14)
C3 N1 C6 C5 5.23(17)
O1 C7 C6 N1 148.59(15)
O2 C7 C6 N1 -39.03(18)
O1 C7 C6 C5 -96.18(18)
O2 C7 C6 C5 76.20(16)
O3 C4 C5 C6 -86.82(15)
C3 C4 C5 C6 31.11(17)
N1 C6 C5 C4 -22.36(16)
C7 C6 C5 C4 -144.19(13)
